data_4303247
loop_
_publ_author_name
'Marta Mameli'
'M. Carla Aragoni'
'Massimiliano Arca'
'Marta Atzori'
'Andrea Bencini'
'Carla Bazzicalupi'
'Alexander J. Blake'
'Claudia Caltagirone'
'Francesco A. Devillanova'
'Alessandra Garau'
'Michael B. Hursthouse'
'Francesco Isaia'
'Vito Lippolis'
'Barbara Valtancoli'

_publ_section_title
;
Synthesis and Coordination Properties of Quinoline Pendant Arm Derivatives
of [9]aneN3 and [9]aneN2S as Fluorescent Zinc Sensors
;
_journal_name_full 'Inorganic Chemistry'
_journal_page_first 9236
_journal_page_last 9249
_journal_paper_doi 10.1021/ic901012w
_journal_volume 48
_journal_year 2009
_chemical_formula_sum 'C26 H28 N6 O6 S Zn'
_chemical_formula_weight 617.97
_chemical_name_systematic
;
 ?
;
_space_group_IT_number 2
_symmetry_cell_setting triclinic
_symmetry_space_group_name_Hall '-P 1'
_symmetry_space_group_name_H-M 'P -1'
_atom_sites_solution_hydrogens geom
_atom_sites_solution_primary direct
_atom_sites_solution_secondary difmap
_audit_creation_method SHELXL-97
_cell_angle_alpha 88.799(2)
_cell_angle_beta 83.436(2)
_cell_angle_gamma 89.750(2)
_cell_formula_units_Z 4
_cell_length_a 11.1654(3)
_cell_length_b 15.2985(4)
_cell_length_c 15.5541(4)
_cell_measurement_temperature 120(2)
_cell_volume 2638.85(12)
_computing_cell_refinement 'DENZO (Otwinowski & Minor, 1997) & COLLECT (Hooft, R.W.W., 1998)'
_computing_data_collection 'COLLECT (Hooft, R.W.W., 1998)'
_computing_data_reduction 'DENZO (Otwinowski & Minor, 1997) & COLLECT (Hooft, R.W.W., 1998)'
_computing_structure_refinement 'SHELXL-97 (Sheldrick, 1997)'
_computing_structure_solution SHELXS-97
_diffrn_ambient_temperature 120(2)
_diffrn_detector_area_resol_mean 9.091
_diffrn_measured_fraction_theta_full 0.974
_diffrn_measured_fraction_theta_max 0.974
_diffrn_measurement_device_type 'Bruker-Nonius Roper  CCD camera on \k-goniostat'
_diffrn_measurement_method '\f & \w scans'
_diffrn_radiation_monochromator graphite
_diffrn_radiation_source 'Bruker-Nonius FR591 rotating anode'
_diffrn_radiation_type MoK\a
_diffrn_radiation_wavelength 0.71073
_diffrn_reflns_av_R_equivalents 0.0718
_diffrn_reflns_av_sigmaI/netI 0.0567
_diffrn_reflns_limit_h_max 14
_diffrn_reflns_limit_h_min -14
_diffrn_reflns_limit_k_max 19
_diffrn_reflns_limit_k_min -19
_diffrn_reflns_limit_l_max 20
_diffrn_reflns_limit_l_min -20
_diffrn_reflns_number 59694
_diffrn_reflns_theta_full 27.50
_diffrn_reflns_theta_max 27.50
_diffrn_reflns_theta_min 2.93
_exptl_absorpt_coefficient_mu 1.064
_exptl_absorpt_correction_T_max 0.8829
_exptl_absorpt_correction_T_min 0.6755
_exptl_absorpt_correction_type multi-scan
_exptl_absorpt_process_details 'SADABS 2007/2 (Sheldrick, G.M., 2007)'
_exptl_crystal_colour colourless
_exptl_crystal_density_diffrn 1.555
_exptl_crystal_density_method 'not measured'
_exptl_crystal_description slab
_exptl_crystal_F_000 1280
_exptl_crystal_size_max 0.40
_exptl_crystal_size_mid 0.25
_exptl_crystal_size_min 0.12
_refine_diff_density_max 1.347
_refine_diff_density_min -1.449
_refine_diff_density_rms 0.119
_refine_ls_extinction_method none
_refine_ls_goodness_of_fit_ref 1.100
_refine_ls_hydrogen_treatment constr
_refine_ls_matrix_type full
_refine_ls_number_parameters 722
_refine_ls_number_reflns 11822
_refine_ls_number_restraints 0
_refine_ls_restrained_S_all 1.100
_refine_ls_R_factor_all 0.0981
_refine_ls_R_factor_gt 0.0771
_refine_ls_shift/su_max 0.001
_refine_ls_shift/su_mean 0.000
_refine_ls_structure_factor_coef Fsqd
_refine_ls_weighting_details 'calc w=1/[\s^2^(Fo^2^)+(0.1026P)^2^+13.3859P] where P=(Fo^2^+2Fc^2^)/3'
_refine_ls_weighting_scheme calc
_refine_ls_wR_factor_gt 0.2020
_refine_ls_wR_factor_ref 0.2244
_reflns_number_gt 9675
_reflns_number_total 11822
_reflns_threshold_expression >2sigma(I)
_cod_data_source_file ic901012w_si_002_08.cif
_cod_data_source_block ZnL3
_cod_depositor_comments
;
The following automatic conversions were performed:
'_symmetry_cell_setting' value 'Triclinic' changed to 'triclinic'
according to '/home/saulius/struct/CIF-dictionaries/cif_core.dic'
dictionary named 'cif_core.dic' version 2.4.1 from 2010-06-29.

Automatic conversion script
Id: cif_fix_enum 1527 2010-12-29 10:47:43Z saulius 
;
_cod_database_code 4303247

loop_
_symmetry_equiv_pos_as_xyz
'x, y, z'
'-x, -y, -z'

loop_
_atom_site_label
_atom_site_type_symbol
_atom_site_fract_x
_atom_site_fract_y
_atom_site_fract_z
_atom_site_U_iso_or_equiv
_atom_site_adp_type
_atom_site_occupancy
_atom_site_symmetry_multiplicity
_atom_site_calc_flag
_atom_site_refinement_flags
_atom_site_disorder_assembly
_atom_site_disorder_group
C29A C 0.0671(6) 0.1371(4) 0.3945(4) 0.0281(13) Uani 1 1 d . . .
C28A C 0.1408(7) 0.0972(5) 0.4523(5) 0.0331(15) Uani 1 1 d . . .
H28A H 0.2199 0.0780 0.4322 0.040 Uiso 1 1 calc R . .
C27A C 0.0960(8) 0.0863(5) 0.5388(5) 0.0421(18) Uani 1 1 d . . .
H27A H 0.1449 0.0598 0.5782 0.051 Uiso 1 1 calc R . .
C26A C -0.0216(7) 0.1146(5) 0.5685(5) 0.0416(18) Uani 1 1 d . . .
H26A H -0.0505 0.1076 0.6281 0.050 Uiso 1 1 calc R . .
C25A C -0.0938(7) 0.1513(5) 0.5139(5) 0.0413(18) Uani 1 1 d . . .
H25A H -0.1733 0.1686 0.5352 0.050 Uiso 1 1 calc R . .
C24A C -0.0519(6) 0.1645(4) 0.4250(5) 0.0316(14) Uani 1 1 d . . .
C23A C -0.1228(6) 0.2028(5) 0.3653(5) 0.0345(16) Uani 1 1 d . . .
H23A H -0.2014 0.2236 0.3843 0.041 Uiso 1 1 calc R . .
C22A C -0.0786(6) 0.2102(4) 0.2797(5) 0.0286(14) Uani 1 1 d . . .
H22A H -0.1268 0.2343 0.2386 0.034 Uiso 1 1 calc R . .
C21A C 0.0400(5) 0.1812(4) 0.2538(4) 0.0228(12) Uani 1 1 d . . .
C20A C 0.0911(6) 0.1928(4) 0.1596(4) 0.0271(13) Uani 1 1 d . . .
H20A H 0.0264 0.1836 0.1222 0.032 Uiso 1 1 calc R . .
H20B H 0.1213 0.2533 0.1493 0.032 Uiso 1 1 calc R . .
C8A C 0.1435(6) 0.0424(4) 0.1176(4) 0.0262(13) Uani 1 1 d . . .
H8A1 H 0.1964 0.0185 0.0681 0.031 Uiso 1 1 calc R . .
H8A2 H 0.0621 0.0499 0.0990 0.031 Uiso 1 1 calc R . .
C9A C 0.1352(6) -0.0255(4) 0.1920(4) 0.0282(13) Uani 1 1 d . . .
H9A1 H 0.1192 -0.0833 0.1683 0.034 Uiso 1 1 calc R . .
H9A2 H 0.0651 -0.0106 0.2340 0.034 Uiso 1 1 calc R . .
C2A C 0.3919(6) -0.0578(4) 0.1663(5) 0.0317(14) Uani 1 1 d . . .
H2A1 H 0.4304 -0.1140 0.1801 0.038 Uiso 1 1 calc R . .
H2A2 H 0.3590 -0.0640 0.1103 0.038 Uiso 1 1 calc R . .
C3A C 0.4872(6) 0.0141(5) 0.1572(5) 0.0310(14) Uani 1 1 d . . .
H3A1 H 0.5280 0.0147 0.2105 0.037 Uiso 1 1 calc R . .
H3A2 H 0.5487 0.0006 0.1082 0.037 Uiso 1 1 calc R . .
C6A C 0.2732(6) 0.1635(4) 0.0623(4) 0.0267(13) Uani 1 1 d . . .
H6A1 H 0.2897 0.2263 0.0692 0.032 Uiso 1 1 calc R . .
H6A2 H 0.2359 0.1569 0.0080 0.032 Uiso 1 1 calc R . .
C5A C 0.3912(6) 0.1113(5) 0.0577(4) 0.0295(14) Uani 1 1 d . . .
H5A1 H 0.3779 0.0526 0.0351 0.035 Uiso 1 1 calc R . .
H5A2 H 0.4529 0.1412 0.0167 0.035 Uiso 1 1 calc R . .
C10A C 0.5276(6) 0.1702(5) 0.1532(5) 0.0345(16) Uani 1 1 d . . .
H10A H 0.5859 0.1744 0.1003 0.041 Uiso 1 1 calc R . .
H10B H 0.5726 0.1539 0.2025 0.041 Uiso 1 1 calc R . .
C11A C 0.4658(5) 0.2582(5) 0.1696(4) 0.0290(14) Uani 1 1 d . . .
C12A C 0.5166(6) 0.3348(5) 0.1270(5) 0.0363(16) Uani 1 1 d . . .
H12A H 0.5882 0.3316 0.0879 0.044 Uiso 1 1 calc R . .
C13A C 0.4604(7) 0.4127(5) 0.1435(5) 0.0417(18) Uani 1 1 d . . .
H13A H 0.4914 0.4643 0.1142 0.050 Uiso 1 1 calc R . .
C14A C 0.3562(6) 0.4175(5) 0.2039(5) 0.0323(15) Uani 1 1 d . . .
C15A C 0.2939(6) 0.4973(4) 0.2254(5) 0.0328(15) Uani 1 1 d . . .
H15A H 0.3193 0.5502 0.1958 0.039 Uiso 1 1 calc R . .
C16A C 0.1984(6) 0.4978(5) 0.2880(5) 0.0359(16) Uani 1 1 d . . .
H16A H 0.1568 0.5510 0.3014 0.043 Uiso 1 1 calc R . .
C17A C 0.1607(6) 0.4208(4) 0.3330(5) 0.0315(14) Uani 1 1 d . . .
H17A H 0.0955 0.4225 0.3779 0.038 Uiso 1 1 calc R . .
C18A C 0.2174(6) 0.3427(4) 0.3128(4) 0.0266(13) Uani 1 1 d . . .
H18A H 0.1908 0.2910 0.3440 0.032 Uiso 1 1 calc R . .
C19A C 0.3140(6) 0.3380(4) 0.2468(4) 0.0274(13) Uani 1 1 d . . .
C19B C 0.3026(5) 0.1462(4) 0.7408(4) 0.0231(12) Uani 1 1 d . . .
C18B C 0.2160(5) 0.1444(4) 0.8155(4) 0.0248(12) Uani 1 1 d . . .
H18B H 0.1975 0.1964 0.8468 0.030 Uiso 1 1 calc R . .
C17B C 0.1592(5) 0.0676(4) 0.8424(4) 0.0266(13) Uani 1 1 d . . .
H17B H 0.1036 0.0664 0.8934 0.032 Uiso 1 1 calc R . .
C16B C 0.1824(6) -0.0096(4) 0.7953(5) 0.0293(14) Uani 1 1 d . . .
H16B H 0.1405 -0.0619 0.8137 0.035 Uiso 1 1 calc R . .
C15B C 0.2651(6) -0.0094(4) 0.7232(5) 0.0308(14) Uani 1 1 d . . .
H15B H 0.2800 -0.0616 0.6916 0.037 Uiso 1 1 calc R . .
C14B C 0.3292(6) 0.0684(4) 0.6949(4) 0.0263(13) Uani 1 1 d . . .
C13B C 0.4230(6) 0.0704(5) 0.6256(5) 0.0329(15) Uani 1 1 d . . .
H13B H 0.4426 0.0194 0.5930 0.039 Uiso 1 1 calc R . .
C12B C 0.4846(6) 0.1456(5) 0.6062(5) 0.0352(16) Uani 1 1 d . . .
H12B H 0.5513 0.1467 0.5624 0.042 Uiso 1 1 calc R . .
C11B C 0.4492(6) 0.2221(5) 0.6511(5) 0.0300(14) Uani 1 1 d . . .
C10B C 0.5146(6) 0.3073(5) 0.6283(5) 0.0350(16) Uani 1 1 d . . .
H10C H 0.5710 0.3187 0.6714 0.042 Uiso 1 1 calc R . .
H10D H 0.5623 0.3029 0.5708 0.042 Uiso 1 1 calc R . .
C5B C 0.3649(6) 0.3774(5) 0.5472(4) 0.0315(14) Uani 1 1 d . . .
H5B1 H 0.4168 0.3469 0.5013 0.038 Uiso 1 1 calc R . .
H5B2 H 0.3512 0.4377 0.5262 0.038 Uiso 1 1 calc R . .
C6B C 0.2435(6) 0.3297(4) 0.5649(4) 0.0260(13) Uani 1 1 d . . .
H6B1 H 0.1964 0.3388 0.5153 0.031 Uiso 1 1 calc R . .
H6B2 H 0.2574 0.2662 0.5723 0.031 Uiso 1 1 calc R . .
C3B C 0.4890(6) 0.4648(5) 0.6333(5) 0.0323(15) Uani 1 1 d . . .
H3B1 H 0.5429 0.4763 0.5791 0.039 Uiso 1 1 calc R . .
H3B2 H 0.5397 0.4609 0.6814 0.039 Uiso 1 1 calc R . .
C2B C 0.4001(7) 0.5418(5) 0.6488(5) 0.0360(16) Uani 1 1 d . . .
H2B1 H 0.3586 0.5517 0.5965 0.043 Uiso 1 1 calc R . .
H2B2 H 0.4459 0.5954 0.6581 0.043 Uiso 1 1 calc R . .
C9B C 0.1438(6) 0.5206(4) 0.6964(5) 0.0324(15) Uani 1 1 d . . .
H9B1 H 0.0790 0.5090 0.7441 0.039 Uiso 1 1 calc R . .
H9B2 H 0.1292 0.5796 0.6722 0.039 Uiso 1 1 calc R . .
C8B C 0.1327(6) 0.4545(4) 0.6262(4) 0.0285(13) Uani 1 1 d . . .
H8B1 H 0.0470 0.4513 0.6159 0.034 Uiso 1 1 calc R . .
H8B2 H 0.1789 0.4764 0.5719 0.034 Uiso 1 1 calc R . .
C20B C 0.0763(5) 0.3053(4) 0.6797(4) 0.0264(13) Uani 1 1 d . . .
H20C H 0.1022 0.2437 0.6719 0.032 Uiso 1 1 calc R . .
H20D H 0.0055 0.3154 0.6478 0.032 Uiso 1 1 calc R . .
C21B C 0.0422(6) 0.3220(4) 0.7747(4) 0.0254(13) Uani 1 1 d . . .
C22B C -0.0767(6) 0.3072(5) 0.8131(5) 0.0329(15) Uani 1 1 d . . .
H22B H -0.1363 0.2874 0.7792 0.040 Uiso 1 1 calc R . .
C23B C -0.1056(6) 0.3215(5) 0.8996(5) 0.0357(16) Uani 1 1 d . . .
H23B H -0.1844 0.3091 0.9267 0.043 Uiso 1 1 calc R . .
C24B C -0.0177(7) 0.3547(4) 0.9479(5) 0.0344(15) Uani 1 1 d . . .
C29B C 0.0998(6) 0.3684(4) 0.9062(4) 0.0298(14) Uani 1 1 d . . .
C28B C 0.1903(7) 0.4041(5) 0.9520(5) 0.0373(16) Uani 1 1 d . . .
H28B H 0.2697 0.4125 0.9240 0.045 Uiso 1 1 calc R . .
C27B C 0.1627(8) 0.4263(6) 1.0362(5) 0.0454(19) Uani 1 1 d . . .
H27B H 0.2231 0.4513 1.0664 0.055 Uiso 1 1 calc R . .
C26B C 0.0464(9) 0.4129(5) 1.0795(5) 0.049(2) Uani 1 1 d . . .
H26B H 0.0294 0.4284 1.1384 0.058 Uiso 1 1 calc R . .
C25B C -0.0423(8) 0.3778(5) 1.0375(5) 0.0438(19) Uani 1 1 d . . .
H25B H -0.1204 0.3687 1.0674 0.053 Uiso 1 1 calc R . .
N11A N 0.4554(5) 0.1659(4) 0.3835(4) 0.0297(12) Uani 1 1 d . . .
N21B N 0.4769(5) 0.3168(4) 0.8727(4) 0.0354(14) Uani 1 1 d . . .
N31A N 0.8241(5) 0.1462(4) 0.0277(4) 0.0281(11) Uani 1 1 d . . .
N41B N 0.1733(5) 0.6411(4) 0.4633(4) 0.0308(12) Uani 1 1 d . . .
N2A N 0.1118(5) 0.1467(4) 0.3080(4) 0.0267(11) Uani 1 1 d . . .
N7A N 0.1899(4) 0.1307(3) 0.1368(3) 0.0221(10) Uani 1 1 d . . .
N4A N 0.4364(5) 0.1018(4) 0.1424(4) 0.0264(11) Uani 1 1 d . . .
N1A N 0.3675(5) 0.2589(4) 0.2255(4) 0.0267(11) Uani 1 1 d . . .
N2B N 0.1276(5) 0.3481(3) 0.8198(4) 0.0258(11) Uani 1 1 d . . .
N7B N 0.1754(5) 0.3643(3) 0.6447(4) 0.0247(11) Uani 1 1 d . . .
N4B N 0.4275(5) 0.3806(4) 0.6267(4) 0.0295(12) Uani 1 1 d . . .
N1B N 0.3599(4) 0.2244(3) 0.7152(3) 0.0235(11) Uani 1 1 d . . .
O11A O 0.4154(4) 0.1036(3) 0.3398(3) 0.0314(10) Uani 1 1 d . . .
O13A O 0.3846(5) 0.2214(4) 0.4146(4) 0.0411(13) Uani 1 1 d . . .
O12A O 0.5638(4) 0.1653(4) 0.3940(4) 0.0452(14) Uani 1 1 d . . .
O21B O 0.4411(4) 0.3767(3) 0.8211(3) 0.0324(10) Uani 1 1 d . . .
O23B O 0.4072(5) 0.2567(4) 0.8994(4) 0.0413(12) Uani 1 1 d . . .
O22B O 0.5769(6) 0.3250(5) 0.8969(6) 0.076(2) Uani 1 1 d . . .
O31A O 0.7344(5) 0.1176(6) -0.0014(5) 0.076(3) Uani 1 1 d . . .
O32A O 0.9262(4) 0.1179(4) 0.0002(4) 0.0420(13) Uani 1 1 d . . .
O33A O 0.8120(4) 0.2022(3) 0.0853(3) 0.0360(11) Uani 1 1 d . . .
O41B O 0.0700(5) 0.6171(4) 0.4917(4) 0.0510(15) Uani 1 1 d . . .
O43B O 0.1944(4) 0.6782(4) 0.3905(3) 0.0358(11) Uani 1 1 d . . .
O42B O 0.2549(5) 0.6328(5) 0.5109(4) 0.064(2) Uani 1 1 d . . .
S1A S 0.26811(15) -0.03545(11) 0.25051(11) 0.0292(3) Uani 1 1 d . . .
S1B S 0.28718(17) 0.52266(11) 0.74212(12) 0.0334(4) Uani 1 1 d . . .
ZnA Zn 0.29349(6) 0.12831(5) 0.24895(5) 0.02245(18) Uani 1 1 d . . .
ZnB Zn 0.30127(6) 0.35677(5) 0.74425(5) 0.02351(18) Uani 1 1 d . . .

loop_
_atom_site_aniso_label
_atom_site_aniso_U_11
_atom_site_aniso_U_22
_atom_site_aniso_U_33
_atom_site_aniso_U_23
_atom_site_aniso_U_13
_atom_site_aniso_U_12
C29A 0.028(3) 0.027(3) 0.028(3) -0.007(3) 0.002(2) -0.003(3)
C28A 0.035(4) 0.034(4) 0.030(3) 0.000(3) -0.003(3) -0.009(3)
C27A 0.054(5) 0.040(4) 0.032(4) 0.002(3) -0.004(3) -0.017(4)
C26A 0.050(4) 0.038(4) 0.034(4) -0.006(3) 0.008(3) -0.018(3)
C25A 0.043(4) 0.036(4) 0.041(4) -0.012(3) 0.014(3) -0.011(3)
C24A 0.032(3) 0.026(3) 0.035(4) -0.010(3) 0.005(3) -0.003(3)
C23A 0.022(3) 0.033(4) 0.046(4) -0.013(3) 0.006(3) -0.005(3)
C22A 0.022(3) 0.025(3) 0.039(4) -0.003(3) -0.003(3) 0.005(2)
C21A 0.017(3) 0.020(3) 0.031(3) -0.003(2) -0.003(2) 0.002(2)
C20A 0.022(3) 0.024(3) 0.036(4) 0.001(3) -0.003(3) 0.004(2)
C8A 0.025(3) 0.025(3) 0.030(3) -0.003(2) -0.006(2) 0.002(2)
C9A 0.025(3) 0.027(3) 0.033(4) -0.002(3) -0.005(3) -0.001(2)
C2A 0.027(3) 0.026(3) 0.041(4) -0.006(3) -0.004(3) 0.011(3)
C3A 0.021(3) 0.040(4) 0.032(4) -0.003(3) -0.004(3) 0.010(3)
C6A 0.024(3) 0.030(3) 0.026(3) 0.000(2) -0.004(2) 0.000(2)
C5A 0.022(3) 0.035(3) 0.029(3) -0.003(3) 0.006(2) 0.003(3)
C10A 0.016(3) 0.042(4) 0.044(4) -0.006(3) 0.004(3) -0.004(3)
C11A 0.017(3) 0.036(3) 0.034(4) -0.004(3) -0.004(2) -0.004(3)
C12A 0.024(3) 0.043(4) 0.041(4) -0.005(3) 0.002(3) -0.006(3)
C13A 0.041(4) 0.042(4) 0.043(4) 0.004(3) -0.011(3) -0.018(3)
C14A 0.030(3) 0.031(3) 0.038(4) 0.001(3) -0.012(3) -0.010(3)
C15A 0.034(4) 0.022(3) 0.045(4) 0.000(3) -0.015(3) -0.009(3)
C16A 0.031(3) 0.029(3) 0.050(4) -0.006(3) -0.016(3) 0.003(3)
C17A 0.027(3) 0.028(3) 0.040(4) -0.005(3) -0.009(3) 0.003(3)
C18A 0.023(3) 0.023(3) 0.035(3) -0.005(3) -0.007(3) 0.000(2)
C19A 0.027(3) 0.030(3) 0.026(3) 0.002(3) -0.010(3) -0.007(3)
C19B 0.015(3) 0.026(3) 0.029(3) 0.002(3) -0.004(2) 0.003(2)
C18B 0.019(3) 0.025(3) 0.030(3) 0.000(2) -0.001(2) -0.003(2)
C17B 0.019(3) 0.029(3) 0.032(3) 0.003(3) -0.001(2) -0.003(2)
C16B 0.025(3) 0.024(3) 0.040(4) 0.004(3) -0.008(3) -0.006(2)
C15B 0.028(3) 0.022(3) 0.043(4) -0.002(3) -0.008(3) 0.003(3)
C14B 0.021(3) 0.028(3) 0.031(3) 0.002(3) -0.007(2) 0.005(2)
C13B 0.035(4) 0.032(3) 0.030(3) -0.004(3) -0.002(3) 0.013(3)
C12B 0.029(3) 0.042(4) 0.032(4) 0.002(3) 0.006(3) 0.008(3)
C11B 0.019(3) 0.037(4) 0.033(4) 0.007(3) 0.000(3) 0.003(3)
C10B 0.021(3) 0.038(4) 0.043(4) 0.012(3) 0.004(3) -0.001(3)
C5B 0.029(3) 0.035(4) 0.029(3) 0.004(3) 0.000(3) -0.003(3)
C6B 0.028(3) 0.025(3) 0.025(3) 0.001(2) -0.003(2) -0.004(2)
C3B 0.029(3) 0.037(4) 0.032(4) 0.008(3) -0.007(3) -0.010(3)
C2B 0.037(4) 0.035(4) 0.038(4) 0.004(3) -0.012(3) -0.010(3)
C9B 0.030(3) 0.023(3) 0.046(4) -0.006(3) -0.010(3) 0.003(3)
C8B 0.028(3) 0.027(3) 0.032(3) -0.002(3) -0.007(3) 0.004(3)
C20B 0.018(3) 0.026(3) 0.036(4) -0.003(3) -0.005(2) -0.002(2)
C21B 0.024(3) 0.020(3) 0.032(3) 0.000(2) -0.002(2) 0.002(2)
C22B 0.025(3) 0.029(3) 0.044(4) 0.004(3) -0.004(3) 0.002(3)
C23B 0.030(3) 0.030(3) 0.044(4) 0.009(3) 0.009(3) 0.002(3)
C24B 0.038(4) 0.025(3) 0.037(4) 0.005(3) 0.003(3) 0.012(3)
C29B 0.037(3) 0.025(3) 0.027(3) 0.003(3) -0.002(3) 0.006(3)
C28B 0.046(4) 0.040(4) 0.028(4) -0.007(3) -0.011(3) 0.014(3)
C27B 0.058(5) 0.047(4) 0.035(4) -0.004(3) -0.018(4) 0.017(4)
C26B 0.079(6) 0.040(4) 0.026(4) -0.004(3) -0.004(4) 0.025(4)
C25B 0.053(5) 0.037(4) 0.036(4) 0.004(3) 0.016(3) 0.015(4)
N11A 0.028(3) 0.033(3) 0.028(3) -0.003(2) -0.004(2) 0.004(2)
N21B 0.027(3) 0.041(3) 0.038(3) 0.012(3) -0.008(2) -0.005(3)
N31A 0.020(2) 0.032(3) 0.032(3) -0.002(2) -0.002(2) 0.001(2)
N41B 0.023(3) 0.035(3) 0.036(3) -0.005(2) -0.010(2) 0.003(2)
N2A 0.020(2) 0.024(3) 0.035(3) -0.004(2) -0.002(2) -0.004(2)
N7A 0.017(2) 0.023(2) 0.026(3) 0.001(2) -0.0017(19) 0.000(2)
N4A 0.016(2) 0.033(3) 0.029(3) -0.003(2) 0.001(2) 0.000(2)
N1A 0.020(2) 0.028(3) 0.032(3) -0.003(2) -0.001(2) -0.004(2)
N2B 0.023(2) 0.022(2) 0.032(3) 0.003(2) -0.002(2) 0.004(2)
N7B 0.023(2) 0.023(3) 0.029(3) 0.000(2) -0.004(2) -0.003(2)
N4B 0.023(3) 0.031(3) 0.034(3) 0.007(2) 0.000(2) 0.000(2)
N1B 0.016(2) 0.026(3) 0.028(3) 0.004(2) 0.000(2) 0.001(2)
O11A 0.032(2) 0.032(2) 0.033(3) -0.005(2) -0.013(2) 0.0046(19)
O13A 0.040(3) 0.040(3) 0.044(3) -0.014(2) -0.007(2) 0.016(2)
O12A 0.021(2) 0.070(4) 0.047(3) -0.019(3) -0.009(2) 0.004(2)
O21B 0.032(2) 0.031(2) 0.036(3) 0.007(2) -0.013(2) -0.005(2)
O23B 0.039(3) 0.038(3) 0.046(3) 0.014(2) -0.006(2) -0.014(2)
O22B 0.038(3) 0.088(5) 0.107(6) 0.048(5) -0.038(4) -0.020(3)
O31A 0.022(3) 0.128(7) 0.082(5) -0.072(5) -0.017(3) 0.015(3)
O32A 0.020(2) 0.056(3) 0.050(3) -0.012(3) -0.004(2) 0.012(2)
O33A 0.031(2) 0.039(3) 0.037(3) -0.011(2) 0.000(2) -0.005(2)
O41B 0.027(3) 0.062(4) 0.063(4) 0.019(3) -0.007(3) -0.014(3)
O43B 0.031(2) 0.046(3) 0.032(3) -0.001(2) -0.007(2) 0.004(2)
O42B 0.028(3) 0.102(6) 0.062(4) 0.034(4) -0.017(3) -0.012(3)
S1A 0.0292(8) 0.0279(8) 0.0307(8) 0.0012(6) -0.0053(6) 0.0033(6)
S1B 0.0374(9) 0.0286(8) 0.0361(9) -0.0020(7) -0.0118(7) -0.0026(7)
ZnA 0.0168(3) 0.0256(3) 0.0250(4) -0.0026(3) -0.0022(3) 0.0024(3)
ZnB 0.0192(3) 0.0256(3) 0.0260(4) 0.0018(3) -0.0040(3) -0.0020(3)

loop_
_atom_type_symbol
_atom_type_description
_atom_type_scat_dispersion_real
_atom_type_scat_dispersion_imag
_atom_type_scat_source
C C 0.0033 0.0016 'International Tables Vol C Tables 4.2.6.8 and 6.1.1.4'
H H 0.0000 0.0000 'International Tables Vol C Tables 4.2.6.8 and 6.1.1.4'
N N 0.0061 0.0033 'International Tables Vol C Tables 4.2.6.8 and 6.1.1.4'
O O 0.0106 0.0060 'International Tables Vol C Tables 4.2.6.8 and 6.1.1.4'
S S 0.1246 0.1234 'International Tables Vol C Tables 4.2.6.8 and 6.1.1.4'
Zn Zn 0.2839 1.4301 'International Tables Vol C Tables 4.2.6.8 and 6.1.1.4'

loop_
_geom_angle_atom_site_label_1
_geom_angle_atom_site_label_2
_geom_angle_atom_site_label_3
_geom_angle
_geom_angle_site_symmetry_1
_geom_angle_site_symmetry_3
_geom_angle_publ_flag
N2A C29A C28A 118.9(6) . . ?
N2A C29A C24A 121.0(6) . . ?
C28A C29A C24A 120.1(6) . . ?
C27A C28A C29A 119.1(7) . . ?
C27A C28A H28A 120.4 . . ?
C29A C28A H28A 120.4 . . ?
C28A C27A C26A 120.3(8) . . ?
C28A C27A H27A 119.8 . . ?
C26A C27A H27A 119.8 . . ?
C25A C26A C27A 121.3(7) . . ?
C25A C26A H26A 119.4 . . ?
C27A C26A H26A 119.4 . . ?
C26A C25A C24A 120.6(7) . . ?
C26A C25A H25A 119.7 . . ?
C24A C25A H25A 119.7 . . ?
C23A C24A C25A 123.1(7) . . ?
C23A C24A C29A 118.3(6) . . ?
C25A C24A C29A 118.6(7) . . ?
C22A C23A C24A 120.1(6) . . ?
C22A C23A H23A 120.0 . . ?
C24A C23A H23A 120.0 . . ?
C23A C22A C21A 118.7(6) . . ?
C23A C22A H22A 120.7 . . ?
C21A C22A H22A 120.7 . . ?
N2A C21A C22A 123.6(6) . . ?
N2A C21A C20A 117.6(5) . . ?
C22A C21A C20A 118.8(6) . . ?
N7A C20A C21A 111.0(5) . . ?
N7A C20A H20A 109.4 . . ?
C21A C20A H20A 109.4 . . ?
N7A C20A H20B 109.4 . . ?
C21A C20A H20B 109.4 . . ?
H20A C20A H20B 108.0 . . ?
N7A C8A C9A 116.3(5) . . ?
N7A C8A H8A1 108.2 . . ?
C9A C8A H8A1 108.2 . . ?
N7A C8A H8A2 108.2 . . ?
C9A C8A H8A2 108.2 . . ?
H8A1 C8A H8A2 107.4 . . ?
C8A C9A S1A 116.0(4) . . ?
C8A C9A H9A1 108.3 . . ?
S1A C9A H9A1 108.3 . . ?
C8A C9A H9A2 108.3 . . ?
S1A C9A H9A2 108.3 . . ?
H9A1 C9A H9A2 107.4 . . ?
C3A C2A S1A 112.6(5) . . ?
C3A C2A H2A1 109.1 . . ?
S1A C2A H2A1 109.1 . . ?
C3A C2A H2A2 109.1 . . ?
S1A C2A H2A2 109.1 . . ?
H2A1 C2A H2A2 107.8 . . ?
N4A C3A C2A 112.9(5) . . ?
N4A C3A H3A1 109.0 . . ?
C2A C3A H3A1 109.0 . . ?
N4A C3A H3A2 109.0 . . ?
C2A C3A H3A2 109.0 . . ?
H3A1 C3A H3A2 107.8 . . ?
N7A C6A C5A 109.1(5) . . ?
N7A C6A H6A1 109.9 . . ?
C5A C6A H6A1 109.9 . . ?
N7A C6A H6A2 109.9 . . ?
C5A C6A H6A2 109.9 . . ?
H6A1 C6A H6A2 108.3 . . ?
N4A C5A C6A 112.4(5) . . ?
N4A C5A H5A1 109.1 . . ?
C6A C5A H5A1 109.1 . . ?
N4A C5A H5A2 109.1 . . ?
C6A C5A H5A2 109.1 . . ?
H5A1 C5A H5A2 107.9 . . ?
N4A C10A C11A 110.1(5) . . ?
N4A C10A H10A 109.6 . . ?
C11A C10A H10A 109.6 . . ?
N4A C10A H10B 109.7 . . ?
C11A C10A H10B 109.6 . . ?
H10A C10A H10B 108.2 . . ?
N1A C11A C12A 123.3(6) . . ?
N1A C11A C10A 116.9(6) . . ?
C12A C11A C10A 119.7(6) . . ?
C13A C12A C11A 118.6(6) . . ?
C13A C12A H12A 120.7 . . ?
C11A C12A H12A 120.7 . . ?
C12A C13A C14A 120.5(7) . . ?
C12A C13A H13A 119.8 . . ?
C14A C13A H13A 119.8 . . ?
C13A C14A C15A 123.4(7) . . ?
C13A C14A C19A 117.3(7) . . ?
C15A C14A C19A 119.2(7) . . ?
C16A C15A C14A 120.2(6) . . ?
C16A C15A H15A 119.9 . . ?
C14A C15A H15A 119.9 . . ?
C15A C16A C17A 120.7(7) . . ?
C15A C16A H16A 119.6 . . ?
C17A C16A H16A 119.6 . . ?
C18A C17A C16A 120.5(7) . . ?
C18A C17A H17A 119.8 . . ?
C16A C17A H17A 119.8 . . ?
C17A C18A C19A 121.2(6) . . ?
C17A C18A H18A 119.4 . . ?
C19A C18A H18A 119.4 . . ?
N1A C19A C18A 120.5(6) . . ?
N1A C19A C14A 121.4(6) . . ?
C18A C19A C14A 118.1(6) . . ?
N1B C19B C14B 121.5(6) . . ?
N1B C19B C18B 119.0(5) . . ?
C14B C19B C18B 119.4(6) . . ?
C17B C18B C19B 120.0(6) . . ?
C17B C18B H18B 120.0 . . ?
C19B C18B H18B 120.0 . . ?
C18B C17B C16B 120.9(6) . . ?
C18B C17B H17B 119.6 . . ?
C16B C17B H17B 119.6 . . ?
C15B C16B C17B 120.1(6) . . ?
C15B C16B H16B 119.9 . . ?
C17B C16B H16B 119.9 . . ?
C16B C15B C14B 120.6(6) . . ?
C16B C15B H15B 119.7 . . ?
C14B C15B H15B 119.7 . . ?
C19B C14B C13B 118.2(6) . . ?
C19B C14B C15B 118.9(6) . . ?
C13B C14B C15B 122.9(6) . . ?
C12B C13B C14B 119.3(6) . . ?
C12B C13B H13B 120.3 . . ?
C14B C13B H13B 120.3 . . ?
C13B C12B C11B 119.7(6) . . ?
C13B C12B H12B 120.1 . . ?
C11B C12B H12B 120.1 . . ?
N1B C11B C12B 123.3(6) . . ?
N1B C11B C10B 116.3(6) . . ?
C12B C11B C10B 120.4(6) . . ?
N4B C10B C11B 110.5(5) . . ?
N4B C10B H10C 109.5 . . ?
C11B C10B H10C 109.5 . . ?
N4B C10B H10D 109.5 . . ?
C11B C10B H10D 109.5 . . ?
H10C C10B H10D 108.1 . . ?
N4B C5B C6B 111.4(5) . . ?
N4B C5B H5B1 109.4 . . ?
C6B C5B H5B1 109.4 . . ?
N4B C5B H5B2 109.4 . . ?
C6B C5B H5B2 109.4 . . ?
H5B1 C5B H5B2 108.0 . . ?
N7B C6B C5B 109.3(5) . . ?
N7B C6B H6B1 109.8 . . ?
C5B C6B H6B1 109.8 . . ?
N7B C6B H6B2 109.8 . . ?
C5B C6B H6B2 109.8 . . ?
H6B1 C6B H6B2 108.3 . . ?
N4B C3B C2B 112.6(5) . . ?
N4B C3B H3B1 109.1 . . ?
C2B C3B H3B1 109.1 . . ?
N4B C3B H3B2 109.1 . . ?
C2B C3B H3B2 109.1 . . ?
H3B1 C3B H3B2 107.8 . . ?
C3B C2B S1B 112.7(5) . . ?
C3B C2B H2B1 109.1 . . ?
S1B C2B H2B1 109.1 . . ?
C3B C2B H2B2 109.1 . . ?
S1B C2B H2B2 109.1 . . ?
H2B1 C2B H2B2 107.8 . . ?
C8B C9B S1B 116.5(5) . . ?
C8B C9B H9B1 108.2 . . ?
S1B C9B H9B1 108.2 . . ?
C8B C9B H9B2 108.2 . . ?
S1B C9B H9B2 108.2 . . ?
H9B1 C9B H9B2 107.3 . . ?
N7B C8B C9B 115.7(5) . . ?
N7B C8B H8B1 108.4 . . ?
C9B C8B H8B1 108.4 . . ?
N7B C8B H8B2 108.4 . . ?
C9B C8B H8B2 108.4 . . ?
H8B1 C8B H8B2 107.4 . . ?
N7B C20B C21B 109.9(5) . . ?
N7B C20B H20C 109.7 . . ?
C21B C20B H20C 109.7 . . ?
N7B C20B H20D 109.7 . . ?
C21B C20B H20D 109.7 . . ?
H20C C20B H20D 108.2 . . ?
N2B C21B C22B 122.0(6) . . ?
N2B C21B C20B 117.6(6) . . ?
C22B C21B C20B 120.3(6) . . ?
C23B C22B C21B 119.5(7) . . ?
C23B C22B H22B 120.2 . . ?
C21B C22B H22B 120.2 . . ?
C22B C23B C24B 119.5(6) . . ?
C22B C23B H23B 120.3 . . ?
C24B C23B H23B 120.3 . . ?
C23B C24B C29B 118.5(7) . . ?
C23B C24B C25B 123.3(7) . . ?
C29B C24B C25B 118.1(7) . . ?
N2B C29B C24B 120.3(7) . . ?
N2B C29B C28B 119.3(6) . . ?
C24B C29B C28B 120.4(7) . . ?
C27B C28B C29B 119.6(8) . . ?
C27B C28B H28B 120.2 . . ?
C29B C28B H28B 120.2 . . ?
C28B C27B C26B 121.2(8) . . ?
C28B C27B H27B 119.4 . . ?
C26B C27B H27B 119.4 . . ?
C25B C26B C27B 120.6(7) . . ?
C25B C26B H26B 119.7 . . ?
C27B C26B H26B 119.7 . . ?
C26B C25B C24B 120.2(7) . . ?
C26B C25B H25B 119.9 . . ?
C24B C25B H25B 119.9 . . ?
O13A N11A O12A 122.9(6) . . ?
O13A N11A O11A 119.0(6) . . ?
O12A N11A O11A 118.1(6) . . ?
O22B N21B O23B 122.6(6) . . ?
O22B N21B O21B 117.9(6) . . ?
O23B N21B O21B 119.4(6) . . ?
O31A N31A O33A 119.6(6) . . ?
O31A N31A O32A 119.7(6) . . ?
O33A N31A O32A 120.7(6) . . ?
O42B N41B O41B 118.6(6) . . ?
O42B N41B O43B 120.0(6) . . ?
O41B N41B O43B 121.2(6) . . ?
C21A N2A C29A 118.3(5) . . ?
C21A N2A ZnA 112.9(4) . . ?
C29A N2A ZnA 128.3(4) . . ?
C20A N7A C6A 111.4(5) . . ?
C20A N7A C8A 111.7(5) . . ?
C6A N7A C8A 109.9(5) . . ?
C20A N7A ZnA 104.8(4) . . ?
C6A N7A ZnA 106.3(4) . . ?
C8A N7A ZnA 112.7(4) . . ?
C5A N4A C3A 112.8(5) . . ?
C5A N4A C10A 110.8(6) . . ?
C3A N4A C10A 110.0(5) . . ?
C5A N4A ZnA 111.4(4) . . ?
C3A N4A ZnA 108.5(4) . . ?
C10A N4A ZnA 102.8(4) . . ?
C11A N1A C19A 118.6(6) . . ?
C11A N1A ZnA 111.4(4) . . ?
C19A N1A ZnA 128.5(4) . . ?
C21B N2B C29B 119.9(6) . . ?
C21B N2B ZnB 113.0(4) . . ?
C29B N2B ZnB 127.2(5) . . ?
C20B N7B C6B 111.8(5) . . ?
C20B N7B C8B 112.8(5) . . ?
C6B N7B C8B 109.0(5) . . ?
C20B N7B ZnB 103.3(4) . . ?
C6B N7B ZnB 105.4(4) . . ?
C8B N7B ZnB 114.3(4) . . ?
C3B N4B C10B 110.4(5) . . ?
C3B N4B C5B 111.7(5) . . ?
C10B N4B C5B 110.2(6) . . ?
C3B N4B ZnB 109.5(4) . . ?
C10B N4B ZnB 103.4(4) . . ?
C5B N4B ZnB 111.4(4) . . ?
C11B N1B C19B 117.6(6) . . ?
C11B N1B ZnB 112.1(4) . . ?
C19B N1B ZnB 128.8(4) . . ?
N11A O11A ZnA 121.4(4) . . ?
N21B O21B ZnB 122.9(4) . . ?
C2A S1A C9A 104.3(3) . . ?
C2A S1A ZnA 96.7(2) . . ?
C9A S1A ZnA 91.3(2) . . ?
C9B S1B C2B 104.5(3) . . ?
C9B S1B ZnB 92.0(2) . . ?
C2B S1B ZnB 96.8(2) . . ?
O11A ZnA N2A 112.8(2) . . ?
O11A ZnA N1A 89.9(2) . . ?
N2A ZnA N1A 105.6(2) . . ?
O11A ZnA N7A 166.73(19) . . ?
N2A ZnA N7A 77.5(2) . . ?
N1A ZnA N7A 95.4(2) . . ?
O11A ZnA N4A 90.26(19) . . ?
N2A ZnA N4A 156.0(2) . . ?
N1A ZnA N4A 80.0(2) . . ?
N7A ZnA N4A 78.74(19) . . ?
O11A ZnA S1A 84.98(14) . . ?
N2A ZnA S1A 91.81(15) . . ?
N1A ZnA S1A 162.46(15) . . ?
N7A ZnA S1A 86.37(14) . . ?
N4A ZnA S1A 83.29(15) . . ?
O21B ZnB N2B 112.4(2) . . ?
O21B ZnB N1B 92.4(2) . . ?
N2B ZnB N1B 107.1(2) . . ?
O21B ZnB N4B 90.1(2) . . ?
N2B ZnB N4B 155.8(2) . . ?
N1B ZnB N4B 79.6(2) . . ?
O21B ZnB N7B 165.49(19) . . ?
N2B ZnB N7B 77.2(2) . . ?
N1B ZnB N7B 95.1(2) . . ?
N4B ZnB N7B 79.1(2) . . ?
O21B ZnB S1B 84.18(14) . . ?
N2B ZnB S1B 90.47(15) . . ?
N1B ZnB S1B 161.97(15) . . ?
N4B ZnB S1B 82.72(16) . . ?
N7B ZnB S1B 84.87(14) . . ?

loop_
_geom_bond_atom_site_label_1
_geom_bond_atom_site_label_2
_geom_bond_distance
_geom_bond_site_symmetry_2
_geom_bond_publ_flag
C29A N2A 1.386(8) . ?
C29A C28A 1.414(10) . ?
C29A C24A 1.423(9) . ?
C28A C27A 1.388(10) . ?
C28A H28A 0.9500 . ?
C27A C26A 1.410(12) . ?
C27A H27A 0.9500 . ?
C26A C25A 1.349(12) . ?
C26A H26A 0.9500 . ?
C25A C24A 1.420(10) . ?
C25A H25A 0.9500 . ?
C24A C23A 1.404(11) . ?
C23A C22A 1.368(10) . ?
C23A H23A 0.9500 . ?
C22A C21A 1.412(8) . ?
C22A H22A 0.9500 . ?
C21A N2A 1.328(8) . ?
C21A C20A 1.517(9) . ?
C20A N7A 1.471(8) . ?
C20A H20A 0.9900 . ?
C20A H20B 0.9900 . ?
C8A N7A 1.497(8) . ?
C8A C9A 1.533(9) . ?
C8A H8A1 0.9900 . ?
C8A H8A2 0.9900 . ?
C9A S1A 1.832(7) . ?
C9A H9A1 0.9900 . ?
C9A H9A2 0.9900 . ?
C2A C3A 1.527(10) . ?
C2A S1A 1.829(7) . ?
C2A H2A1 0.9900 . ?
C2A H2A2 0.9900 . ?
C3A N4A 1.479(9) . ?
C3A H3A1 0.9900 . ?
C3A H3A2 0.9900 . ?
C6A N7A 1.481(8) . ?
C6A C5A 1.533(9) . ?
C6A H6A1 0.9900 . ?
C6A H6A2 0.9900 . ?
C5A N4A 1.468(9) . ?
C5A H5A1 0.9900 . ?
C5A H5A2 0.9900 . ?
C10A N4A 1.488(8) . ?
C10A C11A 1.524(10) . ?
C10A H10A 0.9900 . ?
C10A H10B 0.9900 . ?
C11A N1A 1.320(8) . ?
C11A C12A 1.421(10) . ?
C12A C13A 1.360(12) . ?
C12A H12A 0.9500 . ?
C13A C14A 1.412(11) . ?
C13A H13A 0.9500 . ?
C14A C15A 1.429(10) . ?
C14A C19A 1.431(9) . ?
C15A C16A 1.360(11) . ?
C15A H15A 0.9500 . ?
C16A C17A 1.399(10) . ?
C16A H16A 0.9500 . ?
C17A C18A 1.376(9) . ?
C17A H17A 0.9500 . ?
C18A C19A 1.404(9) . ?
C18A H18A 0.9500 . ?
C19A N1A 1.377(9) . ?
C19B N1B 1.388(8) . ?
C19B C14B 1.413(9) . ?
C19B C18B 1.425(8) . ?
C18B C17B 1.372(9) . ?
C18B H18B 0.9500 . ?
C17B C16B 1.410(9) . ?
C17B H17B 0.9500 . ?
C16B C15B 1.370(10) . ?
C16B H16B 0.9500 . ?
C15B C14B 1.427(9) . ?
C15B H15B 0.9500 . ?
C14B C13B 1.415(9) . ?
C13B C12B 1.354(11) . ?
C13B H13B 0.9500 . ?
C12B C11B 1.408(10) . ?
C12B H12B 0.9500 . ?
C11B N1B 1.329(8) . ?
C11B C10B 1.512(10) . ?
C10B N4B 1.483(9) . ?
C10B H10C 0.9900 . ?
C10B H10D 0.9900 . ?
C5B N4B 1.490(9) . ?
C5B C6B 1.536(9) . ?
C5B H5B1 0.9900 . ?
C5B H5B2 0.9900 . ?
C6B N7B 1.486(8) . ?
C6B H6B1 0.9900 . ?
C6B H6B2 0.9900 . ?
C3B N4B 1.473(9) . ?
C3B C2B 1.542(11) . ?
C3B H3B1 0.9900 . ?
C3B H3B2 0.9900 . ?
C2B S1B 1.830(8) . ?
C2B H2B1 0.9900 . ?
C2B H2B2 0.9900 . ?
C9B C8B 1.520(9) . ?
C9B S1B 1.825(7) . ?
C9B H9B1 0.9900 . ?
C9B H9B2 0.9900 . ?
C8B N7B 1.490(8) . ?
C8B H8B1 0.9900 . ?
C8B H8B2 0.9900 . ?
C20B N7B 1.478(8) . ?
C20B C21B 1.511(9) . ?
C20B H20C 0.9900 . ?
C20B H20D 0.9900 . ?
C21B N2B 1.314(9) . ?
C21B C22B 1.409(9) . ?
C22B C23B 1.369(11) . ?
C22B H22B 0.9500 . ?
C23B C24B 1.405(11) . ?
C23B H23B 0.9500 . ?
C24B C29B 1.410(10) . ?
C24B C25B 1.440(11) . ?
C29B N2B 1.387(9) . ?
C29B C28B 1.419(10) . ?
C28B C27B 1.361(11) . ?
C28B H28B 0.9500 . ?
C27B C26B 1.406(13) . ?
C27B H27B 0.9500 . ?
C26B C25B 1.365(13) . ?
C26B H26B 0.9500 . ?
C25B H25B 0.9500 . ?
N11A O13A 1.226(7) . ?
N11A O12A 1.239(7) . ?
N11A O11A 1.292(7) . ?
N21B O22B 1.226(8) . ?
N21B O23B 1.240(8) . ?
N21B O21B 1.298(7) . ?
N31A O31A 1.230(8) . ?
N31A O33A 1.249(7) . ?
N31A O32A 1.250(7) . ?
N41B O42B 1.241(8) . ?
N41B O41B 1.242(8) . ?
N41B O43B 1.255(8) . ?
N2A ZnA 2.149(5) . ?
N7A ZnA 2.200(5) . ?
N4A ZnA 2.208(5) . ?
N1A ZnA 2.173(5) . ?
N2B ZnB 2.152(5) . ?
N7B ZnB 2.208(5) . ?
N4B ZnB 2.202(5) . ?
N1B ZnB 2.165(5) . ?
O11A ZnA 2.100(5) . ?
O21B ZnB 2.099(5) . ?
S1A ZnA 2.5218(18) . ?
S1B ZnB 2.5419(18) . ?
